data_7212627
loop_
_publ_author_name
'Ling, Irene'
'Alias, Yatimah'
'Sobolev, Alexandre N.'
'Raston, Colin L.'

_publ_section_title
;
 Hirshfeld surface analysis of phosphonium salts
;
_journal_issue 12
_journal_name_full CrystEngComm
_journal_page_first 4321
_journal_paper_doi 10.1039/c002832k
_journal_volume 12
_journal_year 2010
_chemical_formula_moiety 'C19 H18 P, F6 P'
_chemical_formula_sum 'C19 H18 F6 P2'
_chemical_formula_weight 422.27
_chemical_name_systematic
;
?
;
_space_group_IT_number 2
_symmetry_cell_setting triclinic
_symmetry_Int_Tables_number 2
_symmetry_space_group_name_Hall '-P 1'
_symmetry_space_group_name_H-M 'P -1'
_atom_sites_solution_hydrogens geom
_atom_sites_solution_primary direct
_atom_sites_solution_secondary difmap
_audit_creation_method SHELXL-97
_cell_angle_alpha 87.766(5)
_cell_angle_beta 87.959(5)
_cell_angle_gamma 74.793(4)
_cell_formula_units_Z 4
_cell_length_a 10.4960(5)
_cell_length_b 13.6086(6)
_cell_length_c 13.6691(11)
_cell_measurement_reflns_used 13054
_cell_measurement_temperature 100(2)
_cell_measurement_theta_max 32.5
_cell_measurement_theta_min 2.54
_cell_volume 1882.0(2)
_computing_cell_refinement
;
CrysAlis RED, Oxford Diffraction Ltd.,
Version 1.171.32.29 (release 10-06-2008 CrysAlis171 .NET)
(compiled Jun 10 2008,16:49:55)
;
_computing_data_collection
;
CrysAlis RED, Oxford Diffraction Ltd.,
Version 1.171.32.29 (release 10-06-2008 CrysAlis171 .NET)
(compiled Jun 10 2008,16:49:55)
;
_computing_data_reduction
;
CrysAlis RED, Oxford Diffraction Ltd.,
Version 1.171.32.29 (release 10-06-2008 CrysAlis171 .NET)
(compiled Jun 10 2008,16:49:55)
;
_computing_molecular_graphics 'X-Seed 2.0 (Barbour, 2001)'
_computing_publication_material 'SHELXL-97 (Sheldrick, 2008)'
_computing_structure_refinement 'SHELXL-97 (Sheldrick, 2008)'
_computing_structure_solution 'SHELXS-97 (Sheldrick, 2008)'
_diffrn_ambient_temperature 100(2)
_diffrn_detector_area_resol_mean 16.0009
_diffrn_measured_fraction_theta_full 0.995
_diffrn_measured_fraction_theta_max 0.920
_diffrn_measurement_device_type 'Oxford Diffraction Xcalibur-S, Sapphire CCD'
_diffrn_measurement_method '\w scans'
_diffrn_radiation_monochromator graphite
_diffrn_radiation_source 'Enhance (Mo) X-ray Source'
_diffrn_radiation_type MoK\a
_diffrn_radiation_wavelength 0.71073
_diffrn_reflns_av_R_equivalents 0.0564
_diffrn_reflns_av_sigmaI/netI 0.0534
_diffrn_reflns_limit_h_max 15
_diffrn_reflns_limit_h_min -15
_diffrn_reflns_limit_k_max 19
_diffrn_reflns_limit_k_min -20
_diffrn_reflns_limit_l_max 20
_diffrn_reflns_limit_l_min -20
_diffrn_reflns_number 49476
_diffrn_reflns_theta_full 30.00
_diffrn_reflns_theta_max 32.47
_diffrn_reflns_theta_min 2.60
_exptl_absorpt_coefficient_mu 0.289
_exptl_absorpt_correction_T_max 0.9634
_exptl_absorpt_correction_T_min 0.9158
_exptl_absorpt_correction_type none
_exptl_crystal_colour colorless
_exptl_crystal_density_diffrn 1.490
_exptl_crystal_density_meas ?
_exptl_crystal_description needle
_exptl_crystal_F_000 864
_exptl_crystal_size_max 0.31
_exptl_crystal_size_mid 0.29
_exptl_crystal_size_min 0.13
_refine_diff_density_max 1.981
_refine_diff_density_min -0.896
_refine_diff_density_rms 0.183
_refine_ls_extinction_method none
_refine_ls_goodness_of_fit_ref 1.003
_refine_ls_hydrogen_treatment constr
_refine_ls_matrix_type full
_refine_ls_number_parameters 487
_refine_ls_number_reflns 12509
_refine_ls_number_restraints 0
_refine_ls_restrained_S_all 1.003
_refine_ls_R_factor_all 0.1447
_refine_ls_R_factor_gt 0.1249
_refine_ls_shift/su_max 0.000
_refine_ls_shift/su_mean 0.000
_refine_ls_structure_factor_coef Fsqd
_refine_ls_weighting_details 'calc w=1/[\s^2^(Fo^2^)+(0.0600P)^2^+37.6000P] where P=(Fo^2^+2Fc^2^)/3'
_refine_ls_weighting_scheme calc
_refine_ls_wR_factor_gt 0.3227
_refine_ls_wR_factor_ref 0.3317
_reflns_number_gt 9772
_reflns_number_total 12509
_reflns_threshold_expression >2sigma(I)
_cod_data_source_file c002832k.txt
_cod_data_source_block 110808g_1b
_cod_depositor_comments
;
The following automatic conversions were performed:

'_exptl_crystal_density_meas' value 'not measured' was changed to '?'
- the value is perceived as not measured.

Automatic conversion script
Id: cif_fix_values 3008 2015-01-20 13:52:24Z robertas 
;
_cod_original_cell_volume 1881.99(19)
_cod_database_code 7212627

loop_
_symmetry_equiv_pos_as_xyz
'x, y, z'
'-x, -y, -z'

loop_
_atom_site_label
_atom_site_type_symbol
_atom_site_fract_x
_atom_site_fract_y
_atom_site_fract_z
_atom_site_U_iso_or_equiv
_atom_site_adp_type
_atom_site_occupancy
_atom_site_symmetry_multiplicity
_atom_site_calc_flag
_atom_site_refinement_flags
P1A P 0.02590(13) 0.16503(10) 0.85303(10) 0.0152(3) Uani 1 1 d .
C1A C -0.1111(6) 0.1425(4) 0.9218(4) 0.0209(10) Uani 1 1 d .
H1AA H -0.0992 0.1506 0.9916 0.031 Uiso 1 1 calc R
H1AB H -0.1171 0.0730 0.9113 0.031 Uiso 1 1 calc R
H1AC H -0.1924 0.1913 0.9005 0.031 Uiso 1 1 calc R
C11A C 0.0052(5) 0.1506(4) 0.7248(4) 0.0158(9) Uani 1 1 d .
C12A C -0.0886(6) 0.1049(5) 0.6958(5) 0.0251(12) Uani 1 1 d .
H12A H -0.1397 0.0779 0.7432 0.030 Uiso 1 1 calc R
C13A C -0.1086(7) 0.0984(6) 0.5958(5) 0.0292(13) Uani 1 1 d .
H13A H -0.1746 0.0681 0.5751 0.035 Uiso 1 1 calc R
C14A C -0.0322(7) 0.1363(5) 0.5272(5) 0.0269(12) Uani 1 1 d .
H14A H -0.0458 0.1323 0.4593 0.032 Uiso 1 1 calc R
C15A C 0.0650(6) 0.1803(5) 0.5579(5) 0.0241(12) Uani 1 1 d .
H15A H 0.1177 0.2058 0.5106 0.029 Uiso 1 1 calc R
C16A C 0.0853(6) 0.1873(5) 0.6571(5) 0.0221(11) Uani 1 1 d .
H16A H 0.1522 0.2165 0.6782 0.027 Uiso 1 1 calc R
C21A C 0.0361(5) 0.2929(4) 0.8669(4) 0.0150(9) Uani 1 1 d .
C22A C -0.0809(6) 0.3708(4) 0.8753(5) 0.0230(11) Uani 1 1 d .
H22A H -0.1639 0.3552 0.8796 0.028 Uiso 1 1 calc R
C23A C -0.0740(7) 0.4714(5) 0.8771(6) 0.0324(15) Uani 1 1 d .
H23A H -0.1529 0.5246 0.8832 0.039 Uiso 1 1 calc R
C24A C 0.0467(8) 0.4945(5) 0.8702(5) 0.0320(15) Uani 1 1 d .
H24A H 0.0503 0.5635 0.8717 0.038 Uiso 1 1 calc R
C25A C 0.1622(7) 0.4178(5) 0.8610(5) 0.0266(12) Uani 1 1 d .
H25A H 0.2450 0.4338 0.8556 0.032 Uiso 1 1 calc R
C26A C 0.1564(6) 0.3174(5) 0.8598(4) 0.0211(11) Uani 1 1 d .
H26A H 0.2358 0.2646 0.8541 0.025 Uiso 1 1 calc R
C31A C 0.1716(5) 0.0758(4) 0.8965(4) 0.0162(9) Uani 1 1 d .
C32A C 0.2229(6) 0.0924(4) 0.9859(4) 0.0193(10) Uani 1 1 d .
H32A H 0.1881 0.1544 1.0185 0.023 Uiso 1 1 calc R
C33A C 0.3250(6) 0.0172(5) 1.0260(5) 0.0239(11) Uani 1 1 d .
H33A H 0.3590 0.0270 1.0873 0.029 Uiso 1 1 calc R
C34A C 0.3779(6) -0.0727(5) 0.9769(5) 0.0255(12) Uani 1 1 d .
H34A H 0.4483 -0.1239 1.0045 0.031 Uiso 1 1 calc R
C35A C 0.3275(6) -0.0875(5) 0.8872(5) 0.0246(12) Uani 1 1 d .
H35A H 0.3641 -0.1488 0.8538 0.030 Uiso 1 1 calc R
C36A C 0.2249(6) -0.0139(4) 0.8464(4) 0.0197(10) Uani 1 1 d .
H36A H 0.1910 -0.0241 0.7852 0.024 Uiso 1 1 calc R
P1B P 0.50286(14) 0.33754(10) 0.34868(11) 0.0154(3) Uani 1 1 d .
C1B C 0.6344(6) 0.3711(5) 0.4068(5) 0.0217(11) Uani 1 1 d .
H1BA H 0.6275 0.3589 0.4777 0.033 Uiso 1 1 calc R
H1BB H 0.6288 0.4433 0.3930 0.033 Uiso 1 1 calc R
H1BC H 0.7192 0.3294 0.3816 0.033 Uiso 1 1 calc R
C11B C 0.5148(5) 0.3589(4) 0.2186(4) 0.0169(9) Uani 1 1 d .
C12B C 0.6274(6) 0.3822(4) 0.1772(4) 0.0217(11) Uani 1 1 d .
H12B H 0.6928 0.3940 0.2182 0.026 Uiso 1 1 calc R
C13B C 0.6433(7) 0.3881(5) 0.0765(5) 0.0253(12) Uani 1 1 d .
H13B H 0.7202 0.4030 0.0480 0.030 Uiso 1 1 calc R
C14B C 0.5468(7) 0.3721(5) 0.0174(5) 0.0256(12) Uani 1 1 d .
H14B H 0.5576 0.3765 -0.0518 0.031 Uiso 1 1 calc R
C15B C 0.4345(7) 0.3498(5) 0.0581(5) 0.0256(12) Uani 1 1 d .
H15B H 0.3687 0.3391 0.0169 0.031 Uiso 1 1 calc R
C16B C 0.4181(6) 0.3430(4) 0.1587(5) 0.0216(11) Uani 1 1 d .
H16B H 0.3413 0.3275 0.1867 0.026 Uiso 1 1 calc R
C21B C 0.5109(5) 0.2064(4) 0.3705(4) 0.0161(9) Uani 1 1 d .
C22B C 0.6305(6) 0.1390(4) 0.3982(5) 0.0237(11) Uani 1 1 d .
H22B H 0.7030 0.1646 0.4138 0.028 Uiso 1 1 calc R
C23B C 0.6430(7) 0.0352(5) 0.4029(5) 0.0288(13) Uani 1 1 d .
H23B H 0.7238 -0.0103 0.4225 0.035 Uiso 1 1 calc R
C24B C 0.5369(8) -0.0028(5) 0.3787(5) 0.0302(14) Uani 1 1 d .
H24B H 0.5460 -0.0741 0.3809 0.036 Uiso 1 1 calc R
C25B C 0.4189(7) 0.0637(5) 0.3516(5) 0.0293(13) Uani 1 1 d .
H25B H 0.3467 0.0381 0.3350 0.035 Uiso 1 1 calc R
C26B C 0.4057(6) 0.1687(5) 0.3484(5) 0.0229(11) Uani 1 1 d .
H26B H 0.3239 0.2143 0.3310 0.027 Uiso 1 1 calc R
C31B C 0.3502(5) 0.4148(4) 0.3974(4) 0.0183(10) Uani 1 1 d .
C32B C 0.3032(6) 0.3856(4) 0.4882(5) 0.0215(11) Uani 1 1 d .
H32B H 0.3447 0.3219 0.5186 0.026 Uiso 1 1 calc R
C33B C 0.1946(6) 0.4518(5) 0.5331(5) 0.0274(13) Uani 1 1 d .
H33B H 0.1613 0.4334 0.5947 0.033 Uiso 1 1 calc R
C34B C 0.1349(6) 0.5450(5) 0.4875(5) 0.0272(13) Uani 1 1 d .
H34B H 0.0610 0.5898 0.5185 0.033 Uiso 1 1 calc R
C35B C 0.1812(6) 0.5732(5) 0.3982(5) 0.0260(12) Uani 1 1 d .
H35B H 0.1396 0.6371 0.3680 0.031 Uiso 1 1 calc R
C36B C 0.2897(6) 0.5075(4) 0.3519(5) 0.0220(11) Uani 1 1 d .
H36B H 0.3217 0.5262 0.2899 0.026 Uiso 1 1 calc R
P2A P 0.52613(15) 0.27070(11) 0.73174(12) 0.0194(3) Uani 1 1 d .
F1A F 0.4667(4) 0.2671(4) 0.8411(3) 0.0401(11) Uani 1 1 d .
F2A F 0.3968(4) 0.2473(3) 0.6903(3) 0.0291(8) Uani 1 1 d .
F3A F 0.5860(5) 0.2725(4) 0.6237(3) 0.0438(12) Uani 1 1 d .
F4A F 0.6550(4) 0.2957(3) 0.7740(3) 0.0272(8) Uani 1 1 d .
F5A F 0.4570(4) 0.3897(3) 0.7218(4) 0.0428(12) Uani 1 1 d .
F6A F 0.5954(4) 0.1520(3) 0.7428(4) 0.0391(11) Uani 1 1 d .
P2B P 0.01472(16) 0.20918(12) 0.23191(12) 0.0217(3) Uani 1 1 d .
F1B F -0.0716(4) 0.2589(3) 0.1399(3) 0.0349(9) Uani 1 1 d .
F2B F 0.1366(5) 0.2447(4) 0.1834(3) 0.0392(10) Uani 1 1 d .
F3B F 0.1031(5) 0.1582(5) 0.3225(4) 0.0518(14) Uani 1 1 d .
F4B F -0.1086(4) 0.1744(3) 0.2803(3) 0.0322(9) Uani 1 1 d .
F5B F 0.0579(5) 0.1039(3) 0.1761(4) 0.0445(12) Uani 1 1 d .
F6B F -0.0326(6) 0.3142(4) 0.2870(4) 0.0466(13) Uani 1 1 d .

loop_
_atom_site_aniso_label
_atom_site_aniso_U_11
_atom_site_aniso_U_22
_atom_site_aniso_U_33
_atom_site_aniso_U_23
_atom_site_aniso_U_13
_atom_site_aniso_U_12
P1A 0.0136(6) 0.0142(6) 0.0183(6) -0.0002(5) 0.0019(5) -0.0049(5)
C1A 0.018(2) 0.020(3) 0.024(3) 0.000(2) 0.004(2) -0.007(2)
C11A 0.015(2) 0.011(2) 0.022(2) -0.0009(18) -0.0040(18) -0.0028(17)
C12A 0.023(3) 0.026(3) 0.027(3) -0.002(2) 0.001(2) -0.009(2)
C13A 0.029(3) 0.034(3) 0.028(3) -0.005(3) -0.001(2) -0.013(3)
C14A 0.029(3) 0.025(3) 0.026(3) -0.005(2) -0.002(2) -0.004(2)
C15A 0.029(3) 0.019(3) 0.023(3) 0.002(2) 0.005(2) -0.004(2)
C16A 0.019(2) 0.022(3) 0.024(3) 0.004(2) 0.005(2) -0.005(2)
C21A 0.017(2) 0.012(2) 0.016(2) -0.0021(17) 0.0014(17) -0.0041(17)
C22A 0.020(3) 0.017(2) 0.029(3) -0.003(2) -0.004(2) 0.000(2)
C23A 0.035(4) 0.017(3) 0.041(4) -0.007(3) -0.008(3) 0.003(2)
C24A 0.048(4) 0.016(3) 0.035(4) 0.002(2) -0.011(3) -0.014(3)
C25A 0.033(3) 0.018(3) 0.031(3) 0.001(2) -0.002(3) -0.010(2)
C26A 0.021(3) 0.021(3) 0.024(3) 0.003(2) 0.000(2) -0.011(2)
C31A 0.016(2) 0.014(2) 0.019(2) 0.0013(18) 0.0024(18) -0.0058(18)
C32A 0.019(2) 0.018(2) 0.023(3) -0.001(2) 0.001(2) -0.0076(19)
C33A 0.022(3) 0.026(3) 0.026(3) 0.005(2) -0.004(2) -0.010(2)
C34A 0.018(3) 0.020(3) 0.037(3) 0.006(2) -0.001(2) -0.004(2)
C35A 0.024(3) 0.017(2) 0.031(3) 0.000(2) 0.003(2) -0.002(2)
C36A 0.023(3) 0.013(2) 0.023(3) -0.0027(19) 0.001(2) -0.0043(19)
P1B 0.0146(6) 0.0130(6) 0.0195(6) -0.0014(5) -0.0012(5) -0.0047(5)
C1B 0.021(3) 0.022(3) 0.024(3) -0.002(2) -0.004(2) -0.008(2)
C11B 0.017(2) 0.010(2) 0.022(2) 0.0002(18) -0.0031(19) -0.0009(17)
C12B 0.023(3) 0.021(3) 0.023(3) 0.000(2) -0.002(2) -0.010(2)
C13B 0.029(3) 0.025(3) 0.023(3) 0.002(2) -0.001(2) -0.008(2)
C14B 0.034(3) 0.020(3) 0.021(3) -0.002(2) 0.001(2) -0.004(2)
C15B 0.028(3) 0.026(3) 0.023(3) -0.003(2) -0.006(2) -0.006(2)
C16B 0.019(2) 0.019(2) 0.026(3) -0.001(2) -0.004(2) -0.004(2)
C21B 0.015(2) 0.012(2) 0.022(2) -0.0007(18) 0.0035(18) -0.0052(17)
C22B 0.018(3) 0.017(2) 0.034(3) 0.003(2) 0.001(2) -0.002(2)
C23B 0.031(3) 0.018(3) 0.031(3) 0.002(2) 0.002(3) 0.004(2)
C24B 0.046(4) 0.014(2) 0.029(3) -0.002(2) 0.007(3) -0.007(3)
C25B 0.037(3) 0.022(3) 0.034(3) 0.001(2) -0.005(3) -0.015(3)
C26B 0.018(2) 0.021(3) 0.031(3) -0.002(2) 0.000(2) -0.008(2)
C31B 0.018(2) 0.015(2) 0.023(3) -0.0033(19) 0.0005(19) -0.0054(19)
C32B 0.021(3) 0.019(2) 0.026(3) -0.001(2) -0.004(2) -0.007(2)
C33B 0.024(3) 0.031(3) 0.029(3) -0.009(3) 0.006(2) -0.012(2)
C34B 0.017(3) 0.024(3) 0.042(4) -0.016(3) 0.001(2) -0.006(2)
C35B 0.022(3) 0.016(2) 0.039(3) -0.004(2) -0.003(2) -0.001(2)
C36B 0.025(3) 0.016(2) 0.025(3) -0.002(2) -0.003(2) -0.005(2)
P2A 0.0190(6) 0.0176(6) 0.0228(7) -0.0018(5) -0.0003(5) -0.0067(5)
F1A 0.032(2) 0.070(3) 0.024(2) -0.005(2) -0.0004(17) -0.024(2)
F2A 0.0237(18) 0.031(2) 0.035(2) -0.0048(16) -0.0031(15) -0.0115(16)
F3A 0.040(3) 0.071(3) 0.024(2) 0.001(2) 0.0024(18) -0.022(2)
F4A 0.0239(18) 0.0273(19) 0.034(2) -0.0003(15) -0.0040(15) -0.0121(15)
F5A 0.028(2) 0.0193(19) 0.080(4) 0.000(2) -0.012(2) -0.0034(16)
F6A 0.029(2) 0.0171(18) 0.072(3) 0.0017(19) -0.011(2) -0.0058(15)
P2B 0.0210(7) 0.0230(7) 0.0224(7) -0.0012(6) 0.0014(5) -0.0082(6)
F1B 0.039(2) 0.034(2) 0.033(2) 0.0043(17) -0.0073(18) -0.0103(18)
F2B 0.039(2) 0.053(3) 0.035(2) 0.001(2) 0.0032(19) -0.030(2)
F3B 0.032(2) 0.082(4) 0.041(3) 0.026(3) -0.005(2) -0.017(3)
F4B 0.029(2) 0.040(2) 0.033(2) -0.0045(17) 0.0051(16) -0.0194(18)
F5B 0.059(3) 0.022(2) 0.049(3) -0.0048(18) 0.026(2) -0.007(2)
F6B 0.070(3) 0.034(2) 0.044(3) -0.020(2) 0.017(2) -0.027(2)

loop_
_atom_type_symbol
_atom_type_description
_atom_type_scat_dispersion_real
_atom_type_scat_dispersion_imag
_atom_type_scat_source
C C 0.0033 0.0016 'International Tables Vol C Tables 4.2.6.8 and 6.1.1.4'
H H 0.0000 0.0000 'International Tables Vol C Tables 4.2.6.8 and 6.1.1.4'
F F 0.0171 0.0103 'International Tables Vol C Tables 4.2.6.8 and 6.1.1.4'
P P 0.1023 0.0942 'International Tables Vol C Tables 4.2.6.8 and 6.1.1.4'

loop_
_geom_angle_atom_site_label_1
_geom_angle_atom_site_label_2
_geom_angle_atom_site_label_3
_geom_angle
C1A P1A C21A 110.6(3)
C1A P1A C31A 107.6(3)
C21A P1A C31A 110.6(3)
C1A P1A C11A 109.9(3)
C21A P1A C11A 106.8(2)
C31A P1A C11A 111.3(3)
P1A C1A H1AA 109.5
P1A C1A H1AB 109.5
H1AA C1A H1AB 109.5
P1A C1A H1AC 109.5
H1AA C1A H1AC 109.5
H1AB C1A H1AC 109.5
C12A C11A C16A 121.6(6)
C12A C11A P1A 119.8(5)
C16A C11A P1A 118.5(4)
C11A C12A C13A 119.5(6)
C11A C12A H12A 120.2
C13A C12A H12A 120.2
C14A C13A C12A 119.8(6)
C14A C13A H13A 120.1
C12A C13A H13A 120.1
C13A C14A C15A 119.9(6)
C13A C14A H14A 120.1
C15A C14A H14A 120.1
C16A C15A C14A 120.7(6)
C16A C15A H15A 119.7
C14A C15A H15A 119.7
C15A C16A C11A 118.4(6)
C15A C16A H16A 120.8
C11A C16A H16A 120.8
C26A C21A C22A 119.5(5)
C26A C21A P1A 121.2(4)
C22A C21A P1A 119.0(4)
C23A C22A C21A 119.3(6)
C23A C22A H22A 120.4
C21A C22A H22A 120.4
C24A C23A C22A 120.5(6)
C24A C23A H23A 119.7
C22A C23A H23A 119.7
C25A C24A C23A 120.3(6)
C25A C24A H24A 119.9
C23A C24A H24A 119.9
C24A C25A C26A 119.6(6)
C24A C25A H25A 120.2
C26A C25A H25A 120.2
C25A C26A C21A 120.8(6)
C25A C26A H26A 119.6
C21A C26A H26A 119.6
C36A C31A C32A 120.8(5)
C36A C31A P1A 119.8(4)
C32A C31A P1A 119.2(4)
C33A C32A C31A 119.3(5)
C33A C32A H32A 120.4
C31A C32A H32A 120.4
C32A C33A C34A 120.2(6)
C32A C33A H33A 119.9
C34A C33A H33A 119.9
C33A C34A C35A 119.9(6)
C33A C34A H34A 120.0
C35A C34A H34A 120.0
C36A C35A C34A 120.7(6)
C36A C35A H35A 119.6
C34A C35A H35A 119.6
C35A C36A C31A 119.0(6)
C35A C36A H36A 120.5
C31A C36A H36A 120.5
C21B P1B C1B 110.9(3)
C21B P1B C31B 110.0(3)
C1B P1B C31B 107.9(3)
C21B P1B C11B 107.7(3)
C1B P1B C11B 109.9(3)
C31B P1B C11B 110.5(3)
P1B C1B H1BA 109.5
P1B C1B H1BB 109.5
H1BA C1B H1BB 109.5
P1B C1B H1BC 109.5
H1BA C1B H1BC 109.5
H1BB C1B H1BC 109.5
C16B C11B C12B 120.1(5)
C16B C11B P1B 120.0(4)
C12B C11B P1B 119.7(4)
C13B C12B C11B 119.8(6)
C13B C12B H12B 120.1
C11B C12B H12B 120.1
C12B C13B C14B 119.8(6)
C12B C13B H13B 120.1
C14B C13B H13B 120.1
C13B C14B C15B 120.6(6)
C13B C14B H14B 119.7
C15B C14B H14B 119.7
C16B C15B C14B 120.0(6)
C16B C15B H15B 120.0
C14B C15B H15B 120.0
C15B C16B C11B 119.7(6)
C15B C16B H16B 120.2
C11B C16B H16B 120.2
C26B C21B C22B 119.7(5)
C26B C21B P1B 120.4(4)
C22B C21B P1B 119.4(4)
C23B C22B C21B 120.0(6)
C23B C22B H22B 120.0
C21B C22B H22B 120.0
C22B C23B C24B 120.1(6)
C22B C23B H23B 119.9
C24B C23B H23B 119.9
C25B C24B C23B 119.9(6)
C25B C24B H24B 120.1
C23B C24B H24B 120.1
C24B C25B C26B 120.0(6)
C24B C25B H25B 120.0
C26B C25B H25B 120.0
C21B C26B C25B 120.4(6)
C21B C26B H26B 119.8
C25B C26B H26B 119.8
C36B C31B C32B 121.0(5)
C36B C31B P1B 120.2(5)
C32B C31B P1B 118.3(4)
C33B C32B C31B 118.9(6)
C33B C32B H32B 120.6
C31B C32B H32B 120.6
C34B C33B C32B 119.9(6)
C34B C33B H33B 120.1
C32B C33B H33B 120.1
C35B C34B C33B 121.1(6)
C35B C34B H34B 119.5
C33B C34B H34B 119.5
C34B C35B C36B 119.8(6)
C34B C35B H35B 120.1
C36B C35B H35B 120.1
C31B C36B C35B 119.4(6)
C31B C36B H36B 120.3
C35B C36B H36B 120.3
F3A P2A F6A 90.2(3)
F3A P2A F5A 90.2(3)
F6A P2A F5A 179.4(3)
F3A P2A F2A 90.2(2)
F6A P2A F2A 90.7(2)
F5A P2A F2A 89.6(2)
F3A P2A F1A 179.1(3)
F6A P2A F1A 88.9(3)
F5A P2A F1A 90.6(3)
F2A P2A F1A 89.8(2)
F3A P2A F4A 90.2(2)
F6A P2A F4A 90.0(2)
F5A P2A F4A 89.7(2)
F2A P2A F4A 179.2(2)
F1A P2A F4A 89.8(2)
F6B P2B F2B 90.1(3)
F6B P2B F3B 90.7(3)
F2B P2B F3B 90.2(3)
F6B P2B F1B 90.2(3)
F2B P2B F1B 89.2(3)
F3B P2B F1B 178.9(3)
F6B P2B F5B 178.4(3)
F2B P2B F5B 91.2(3)
F3B P2B F5B 90.3(3)
F1B P2B F5B 88.8(3)
F6B P2B F4B 89.6(3)
F2B P2B F4B 179.5(3)
F3B P2B F4B 90.2(2)
F1B P2B F4B 90.5(2)
F5B P2B F4B 89.1(2)

loop_
_geom_bond_atom_site_label_1
_geom_bond_atom_site_label_2
_geom_bond_distance
P1A C1A 1.777(6)
P1A C21A 1.788(5)
P1A C31A 1.789(6)
P1A C11A 1.799(6)
C1A H1AA 0.9800
C1A H1AB 0.9800
C1A H1AC 0.9800
C11A C12A 1.372(8)
C11A C16A 1.394(8)
C12A C13A 1.399(9)
C12A H12A 0.9500
C13A C14A 1.384(10)
C13A H13A 0.9500
C14A C15A 1.395(9)
C14A H14A 0.9500
C15A C16A 1.390(9)
C15A H15A 0.9500
C16A H16A 0.9500
C21A C26A 1.387(7)
C21A C22A 1.401(8)
C22A C23A 1.390(9)
C22A H22A 0.9500
C23A C24A 1.383(11)
C23A H23A 0.9500
C24A C25A 1.382(10)
C24A H24A 0.9500
C25A C26A 1.385(8)
C25A H25A 0.9500
C26A H26A 0.9500
C31A C36A 1.398(7)
C31A C32A 1.401(8)
C32A C33A 1.386(8)
C32A H32A 0.9500
C33A C34A 1.391(9)
C33A H33A 0.9500
C34A C35A 1.395(10)
C34A H34A 0.9500
C35A C36A 1.381(8)
C35A H35A 0.9500
C36A H36A 0.9500
P1B C21B 1.779(5)
P1B C1B 1.784(6)
P1B C31B 1.792(6)
P1B C11B 1.796(6)
C1B H1BA 0.9800
C1B H1BB 0.9800
C1B H1BC 0.9800
C11B C16B 1.392(8)
C11B C12B 1.397(8)
C12B C13B 1.383(9)
C12B H12B 0.9500
C13B C14B 1.383(9)
C13B H13B 0.9500
C14B C15B 1.386(9)
C14B H14B 0.9500
C15B C16B 1.381(9)
C15B H15B 0.9500
C16B H16B 0.9500
C21B C26B 1.381(8)
C21B C22B 1.402(8)
C22B C23B 1.383(8)
C22B H22B 0.9500
C23B C24B 1.400(10)
C23B H23B 0.9500
C24B C25B 1.382(10)
C24B H24B 0.9500
C25B C26B 1.397(8)
C25B H25B 0.9500
C26B H26B 0.9500
C31B C36B 1.390(8)
C31B C32B 1.400(8)
C32B C33B 1.394(9)
C32B H32B 0.9500
C33B C34B 1.392(10)
C33B H33B 0.9500
C34B C35B 1.376(10)
C34B H34B 0.9500
C35B C36B 1.398(8)
C35B H35B 0.9500
C36B H36B 0.9500
P2A F3A 1.586(5)
P2A F6A 1.591(4)
P2A F5A 1.594(4)
P2A F2A 1.600(4)
P2A F1A 1.603(5)
P2A F4A 1.609(4)
P2B F6B 1.595(5)
P2B F2B 1.597(4)
P2B F3B 1.597(5)
P2B F1B 1.598(5)
P2B F5B 1.600(5)
P2B F4B 1.604(4)

loop_
_geom_torsion_atom_site_label_1
_geom_torsion_atom_site_label_2
_geom_torsion_atom_site_label_3
_geom_torsion_atom_site_label_4
_geom_torsion
C1A P1A C11A C12A -13.9(6)
C21A P1A C11A C12A -134.0(5)
C31A P1A C11A C12A 105.2(5)
C1A P1A C11A C16A 165.5(4)
C21A P1A C11A C16A 45.5(5)
C31A P1A C11A C16A -75.4(5)
C16A C11A C12A C13A -2.6(9)
P1A C11A C12A C13A 176.9(5)
C11A C12A C13A C14A 1.2(10)
C12A C13A C14A C15A 0.3(10)
C13A C14A C15A C16A -0.5(10)
C14A C15A C16A C11A -0.9(9)
C12A C11A C16A C15A 2.4(9)
P1A C11A C16A C15A -177.1(4)
C1A P1A C21A C26A 151.0(5)
C31A P1A C21A C26A 31.8(5)
C11A P1A C21A C26A -89.4(5)
C1A P1A C21A C22A -35.4(5)
C31A P1A C21A C22A -154.6(5)
C11A P1A C21A C22A 84.2(5)
C26A C21A C22A C23A -0.5(9)
P1A C21A C22A C23A -174.2(5)
C21A C22A C23A C24A 0.4(10)
C22A C23A C24A C25A 0.1(11)
C23A C24A C25A C26A -0.6(11)
C24A C25A C26A C21A 0.5(10)
C22A C21A C26A C25A 0.0(9)
P1A C21A C26A C25A 173.6(5)
C1A P1A C31A C36A 97.5(5)
C21A P1A C31A C36A -141.5(4)
C11A P1A C31A C36A -23.0(5)
C1A P1A C31A C32A -76.2(5)
C21A P1A C31A C32A 44.7(5)
C11A P1A C31A C32A 163.3(4)
C36A C31A C32A C33A -2.0(8)
P1A C31A C32A C33A 171.6(4)
C31A C32A C33A C34A 1.5(9)
C32A C33A C34A C35A -0.4(9)
C33A C34A C35A C36A -0.2(9)
C34A C35A C36A C31A -0.3(9)
C32A C31A C36A C35A 1.4(8)
P1A C31A C36A C35A -172.2(5)
C21B P1B C11B C16B 62.5(5)
C1B P1B C11B C16B -176.6(4)
C31B P1B C11B C16B -57.6(5)
C21B P1B C11B C12B -111.5(5)
C1B P1B C11B C12B 9.3(5)
C31B P1B C11B C12B 128.4(5)
C16B C11B C12B C13B -0.9(9)
P1B C11B C12B C13B 173.1(5)
C11B C12B C13B C14B 0.9(9)
C12B C13B C14B C15B -0.4(10)
C13B C14B C15B C16B -0.1(10)
C14B C15B C16B C11B 0.1(9)
C12B C11B C16B C15B 0.4(8)
P1B C11B C16B C15B -173.6(5)
C1B P1B C21B C26B 167.7(5)
C31B P1B C21B C26B 48.4(6)
C11B P1B C21B C26B -72.1(5)
C1B P1B C21B C22B -20.6(6)
C31B P1B C21B C22B -139.8(5)
C11B P1B C21B C22B 99.7(5)
C26B C21B C22B C23B 0.3(9)
P1B C21B C22B C23B -171.5(5)
C21B C22B C23B C24B 0.8(10)
C22B C23B C24B C25B -0.9(10)
C23B C24B C25B C26B -0.1(10)
C22B C21B C26B C25B -1.4(9)
P1B C21B C26B C25B 170.4(5)
C24B C25B C26B C21B 1.2(10)
C21B P1B C31B C36B -147.5(5)
C1B P1B C31B C36B 91.4(5)
C11B P1B C31B C36B -28.8(5)
C21B P1B C31B C32B 40.4(5)
C1B P1B C31B C32B -80.6(5)
C11B P1B C31B C32B 159.2(4)
C36B C31B C32B C33B -0.5(9)
P1B C31B C32B C33B 171.5(5)
C31B C32B C33B C34B 0.1(9)
C32B C33B C34B C35B 0.1(9)
C33B C34B C35B C36B 0.2(9)
C32B C31B C36B C35B 0.8(9)
P1B C31B C36B C35B -171.0(5)
C34B C35B C36B C31B -0.6(9)
